data_2007745
loop_
_publ_author_name
'Kendi, Engin'
'\"Ozbey, S\"uheyla'
'Karakurt, Arzu'
'Dalkara, Sevim'

_publ_section_title
;
 2-(Imidazol-1-yl)-1-(2-naphthyl)ethanone Oxime
;
_journal_issue 10
_journal_name_full 'Acta Crystallographica Section C'
_journal_page_first 1513
_journal_page_last 1515
_journal_paper_doi 10.1107/S0108270198005071
_journal_volume 54
_journal_year 1998
_chemical_formula_moiety 'C15 H13 N3 O1'
_chemical_formula_sum 'C15 H13 N3 O'
_chemical_formula_weight 251.29
_space_group_IT_number 14
_symmetry_cell_setting monoclinic
_symmetry_space_group_name_Hall '-P 2yab'
_symmetry_space_group_name_H-M 'P 1 21/a 1'
_atom_type_scat_source IntTabIV
_cell_angle_alpha 90.00
_cell_angle_beta 107.770(10)
_cell_angle_gamma 90.00
_cell_formula_units_Z 4
_cell_length_a 11.301(2)
_cell_length_b 8.6650(10)
_cell_length_c 13.4220(10)
_cell_measurement_reflns_used 25
_cell_measurement_temperature 295
_cell_measurement_theta_max 18.30
_cell_measurement_theta_min 10.05
_cell_volume 1251.6(3)
_diffrn_measurement_device 'Enraf-Nonius CAD-4'
_diffrn_measurement_method '\w/2\q scans'
_diffrn_radiation_type MoK\a
_diffrn_radiation_wavelength 0.71069
_diffrn_reflns_av_R_equivalents 0.013
_diffrn_reflns_limit_h_max 14
_diffrn_reflns_limit_h_min 0
_diffrn_reflns_limit_k_max 10
_diffrn_reflns_limit_k_min 0
_diffrn_reflns_limit_l_max 15
_diffrn_reflns_limit_l_min -16
_diffrn_reflns_number 2847
_diffrn_reflns_theta_max 26.3
_diffrn_reflns_theta_min 2.1
_diffrn_standards_decay_% 1.5
_diffrn_standards_interval_time 120
_diffrn_standards_number 3
_exptl_absorpt_coefficient_mu 0.087
_exptl_absorpt_correction_type none
_exptl_crystal_colour 'light brown'
_exptl_crystal_density_diffrn 1.333
_exptl_crystal_density_meas ?
_exptl_crystal_description prismatic
_exptl_crystal_size_max 0.62
_exptl_crystal_size_mid 0.54
_exptl_crystal_size_min 0.32
_refine_diff_density_max 0.461
_refine_diff_density_min -0.267
_refine_ls_extinction_method none
_refine_ls_goodness_of_fit_obs 1.08
_refine_ls_hydrogen_treatment 'H atoms riding (see text)'
_refine_ls_number_parameters 181
_refine_ls_number_reflns 1943
_refine_ls_R_factor_obs 0.0452
_refine_ls_shift/esd_max 0.000
_refine_ls_structure_factor_coef F
_refine_ls_weighting_scheme
;weight:
w = 1/[\s(F^2^) + (0.02F)^2^ + 1]
except w = 0 if F^2^ < 2.0\s(F^2^)
;
_refine_ls_wR_factor_obs 0.0529
_reflns_number_observed 1943
_reflns_number_total 2532
_reflns_observed_criterion I>2\s(I)
_cod_data_source_file na1359.cif
_cod_data_source_block NA1359
_cod_depositor_comments
;
The following automatic conversions were performed:

'_exptl_crystal_density_meas' value 'not measured' was changed to '?'
- the value is perceived as not measured.

Automatic conversion script
Id: cif_fix_values 3008 2015-01-20 13:52:24Z robertas 
;
_cod_original_cell_volume 1251.7(2)
_cod_original_sg_symbol_H-M 'P 21/a'
_cod_original_formula_sum 'C15 H13 N3 O1'
_cod_database_code 2007745

loop_
_symmetry_equiv_pos_as_xyz
x,y,z
-x+0.5,y+0.5,-z
-x,-y,-z
x+0.5,-y+0.5,z

loop_
_atom_site_aniso_label
_atom_site_aniso_U_11
_atom_site_aniso_U_22
_atom_site_aniso_U_33
_atom_site_aniso_U_12
_atom_site_aniso_U_13
_atom_site_aniso_U_23
_atom_site_aniso_type_symbol
O1 0.0675(8) 0.0383(6) 0.0606(7) -0.0046(6) 0.0134(6) -0.0020(6) O
N1 0.0520(7) 0.0306(7) 0.0476(7) -0.0009(6) 0.0115(6) 0.0018(6) N
N2 0.0680(10) 0.0325(7) 0.0671(9) 0.0001(7) 0.0148(8) 0.0010(7) N
N3 0.0513(7) 0.0409(8) 0.0557(8) -0.0032(7) 0.0206(6) -0.0056(7) N
C1 0.0449(8) 0.0338(8) 0.0515(8) 0.0028(7) 0.0201(6) -0.0017(7) C
C2 0.0461(8) 0.0376(8) 0.0564(9) -0.0005(8) 0.0206(7) -0.0003(8) C
C3 0.0570(10) 0.0600(10) 0.0560(10) 0.0070(9) 0.0185(8) -0.0005(9) C
C4 0.0630(10) 0.0800(10) 0.0580(10) 0.0160(10) 0.0127(9) -0.0060(10) C
C5 0.0490(10) 0.087(2) 0.0700(10) 0.0070(10) 0.0060(10) -0.0200(10) C
C6 0.0450(9) 0.0630(10) 0.0850(10) -0.0023(9) 0.0220(9) -0.0190(10) C
C7 0.0488(8) 0.0430(10) 0.0760(10) -0.0051(8) 0.0291(7) -0.0016(9) C
C8 0.0556(9) 0.0392(9) 0.0598(9) 0.0012(8) 0.0257(7) 0.0035(8) C
C9 0.0454(8) 0.0430(9) 0.0549(9) 0.0053(8) 0.0194(7) -0.0035(8) C
C10 0.0401(8) 0.0458(9) 0.0660(10) 0.0032(8) 0.0198(7) -0.0089(8) C
C11 0.0521(8) 0.0323(8) 0.0494(8) 0.0035(7) 0.0221(6) -0.0003(7) C
C12 0.0820(10) 0.0363(9) 0.0500(10) 0.0075(9) 0.0100(10) -0.0049(8) C
C13 0.0529(9) 0.0500(10) 0.0650(10) -0.0065(9) 0.0211(8) 0.0072(9) C
C14 0.0580(10) 0.0560(10) 0.0610(10) 0.0097(9) 0.0193(8) -0.0020(9) C
C15 0.0620(10) 0.0382(9) 0.0660(10) -0.0021(8) 0.0256(8) 0.0096(8) C

loop_
_atom_site_label
_atom_site_fract_x
_atom_site_fract_y
_atom_site_fract_z
_atom_site_U_iso_or_equiv
_atom_site_thermal_displace_type
_atom_site_calc_flag
_atom_site_calc_attached_atom
_atom_site_type_symbol
O1 1.35810(10) 0.4814(2) 0.42070(10) 0.0568(5) Ueq . . O
N1 1.35810(10) 0.0343(2) 0.38850(10) 0.0442(5) Ueq . . N
N2 1.3801(2) -0.2159(2) 0.37600(10) 0.0572(6) Ueq . . N
N3 1.26020(10) 0.4295(2) 0.33680(10) 0.0483(5) Ueq . . N
C1 1.1389(2) 0.2196(2) 0.25210(10) 0.0422(5) Ueq . . C
C2 1.1104(2) 0.2807(2) 0.15350(10) 0.0456(5) Ueq . . C
C3 0.9741(2) 0.2933(3) -0.0305(2) 0.0574(6) Ueq . . C
C4 0.8725(2) 0.2423(3) -0.1073(2) 0.0683(7) Ueq . . C
C5 0.8000(2) 0.1228(3) -0.0871(2) 0.0714(9) Ueq . . C
C6 0.8281(2) 0.0577(3) 0.0091(2) 0.0638(7) Ueq . . C
C7 0.9624(2) 0.0492(2) 0.1942(2) 0.0537(6) Ueq . . C
C8 1.0624(2) 0.1010(2) 0.2720(2) 0.0497(6) Ueq . . C
C9 1.0064(2) 0.2296(2) 0.07130(10) 0.0468(6) Ueq . . C
C10 0.9314(2) 0.1101(2) 0.0923(2) 0.0498(6) Ueq . . C
C11 1.2434(2) 0.2826(2) 0.33810(10) 0.0431(5) Ueq . . C
C12 1.3201(2) 0.1801(2) 0.4240(2) 0.0584(6) Ueq . . C
C13 1.4424(2) 0.0123(2) 0.3359(2) 0.0553(6) Ueq . . C
C14 1.4547(2) -0.1411(2) 0.3288(2) 0.0581(6) Ueq . . C
C15 1.3243(2) -0.1059(2) 0.4108(2) 0.0540(6) Ueq . . C
H1 1.365(2) 0.598(3) 0.397(2) 0.070 Ueq . . H
H2 1.162 0.360 0.140 0.058 Ueq . . H
H3 1.025 0.372 -0.046 0.074 Ueq . . H
H4 0.850 0.289 -0.175 0.089 Ueq . . H
H5 0.731 0.086 -0.142 0.090 Ueq . . H
H6 0.778 -0.024 0.022 0.082 Ueq . . H
H7 0.912 -0.029 0.209 0.070 Ueq . . H
H8 1.082 0.058 0.340 0.062 Ueq . . H
H13 1.483 0.091 0.309 0.068 Ueq . . H
H14 1.508 -0.191 0.296 0.072 Ueq . . H
H15 1.266 -0.123 0.448 0.067 Ueq . . H
H121 1.386(2) 0.232(3) 0.464(2) 0.075 Ueq . . H
H122 1.277(2) 0.152(3) 0.476(2) 0.075 Ueq . . H

loop_
_geom_angle_atom_site_label_1
_geom_angle_atom_site_label_2
_geom_angle_atom_site_label_3
_geom_angle
_geom_angle_publ_flag
N3 O1 H1 99.9(9) no
C12 N1 C13 127.8(2) yes
C12 N1 C15 125.5(2) yes
C13 N1 C15 106.4(2) yes
C14 N2 C15 104.7(2) yes
O1 N3 C11 113.10(10) yes
C2 C1 C8 119.00(10) no
C2 C1 C11 120.4(2) no
C8 C1 C11 120.5(2) no
C1 C2 C9 121.8(2) no
C1 C2 H2 119.0 no
C9 C2 H2 119.2 no
C4 C3 C9 120.9(2) no
C4 C3 H3 119.7 no
C9 C3 H3 119.4 no
C3 C4 C5 120.2(2) no
C3 C4 H4 120.0 no
C5 C4 H4 119.8 no
C4 C5 C6 120.8(2) no
C4 C5 H5 119.4 no
C6 C5 H5 119.8 no
C5 C6 C10 120.9(2) no
H121 C12 H122 102.(2) no
N1 C13 C14 106.3(2) yes
N1 C13 H13 126.4 no
C14 C13 H13 127.3 no
N2 C14 C13 110.1(2) yes
C5 C6 H6 119.9 no
C10 C6 H6 119.2 no
C8 C7 C10 121.6(2) no
C8 C7 H7 119.4 no
C10 C7 H7 119.0 no
C1 C8 C7 120.4(2) no
C1 C8 H8 119.2 no
C7 C8 H8 120.4 no
C2 C9 C3 122.6(2) no
C2 C9 C10 118.5(2) no
C3 C9 C10 118.9(2) no
C6 C10 C7 123.1(2) no
C6 C10 C9 118.2(2) no
C7 C10 C9 118.7(2) no
N3 C11 C1 116.10(10) yes
N3 C11 C12 122.80(10) yes
C1 C11 C12 121.0(2) yes
N1 C12 C11 114.8(2) yes
N1 C12 H121 111.0(10) no
N1 C12 H122 106.0(10) no
C11 C12 H121 110.0(10) no
C11 C12 H122 113.0(10) no
N2 C14 H14 124.5 no
C13 C14 H14 125.3 no
N1 C15 N2 112.4(2) yes
N1 C15 H15 123.6 no
N2 C15 H15 123.9 no

loop_
_geom_bond_atom_site_label_1
_geom_bond_atom_site_label_2
_geom_bond_site_symmetry_1
_geom_bond_site_symmetry_2
_geom_bond_distance
_geom_bond_publ_flag
O1 N3 . . 1.391(2) yes
O1 H1 . . 1.07(2) no
N1 C12 . . 1.460(3) yes
N1 C13 . . 1.360(3) yes
N1 C15 . . 1.335(2) yes
N2 C14 . . 1.364(3) yes
N2 C15 . . 1.305(3) yes
N3 C11 . . 1.287(2) yes
C1 C2 . . 1.370(3) no
C1 C8 . . 1.420(3) no
C1 C11 . . 1.481(2) yes
C2 C9 . . 1.416(2) no
C2 H2 . . 0.950 no
C3 C4 . . 1.363(3) no
C3 C9 . . 1.414(3) no
C3 H3 . . 0.950 no
C4 C5 . . 1.397(4) no
C4 H4 . . 0.950 no
C5 C6 . . 1.355(3) no
C5 H5 . . 0.950 no
C6 C10 . . 1.421(2) no
C6 H6 . . 0.950 no
C7 C8 . . 1.359(2) no
C7 C10 . . 1.407(3) no
C7 H7 . . 0.950 no
C8 H8 . . 0.950 no
C9 C10 . . 1.420(3) no
C11 C12 . . 1.504(2) yes
C12 H121 . . 0.90(2) no
C12 H122 . . 1.00(2) no
C13 C14 . . 1.344(3) yes
C13 H13 . . 0.950 no
C14 H14 . . 0.950 no
C15 H15 . . 0.950 no

loop_
_geom_torsion_atom_site_label_1
_geom_torsion_atom_site_label_2
_geom_torsion_atom_site_label_3
_geom_torsion_atom_site_label_4
_geom_torsion
_geom_torsion_publ_flag
C13 N1 C12 C11 70.4(3) no
C15 N1 C12 C11 -116.5(2) no
C12 N1 C13 C14 174.48(18) no
C15 N1 C13 C14 0.3(2) no
C12 N1 C15 N2 -174.70(18) no
C13 N1 C15 N2 -0.3(2) no
C15 N2 C14 C13 -0.0(3) no
C14 N2 C15 N1 0.2(2) no
O1 N3 C11 C1 178.76(15) no
O1 N3 C11 C12 1.9(3) no
C8 C1 C2 C9 0.5(3) no
C11 C1 C2 C9 -175.94(17) no
C2 C1 C8 C7 -0.0(3) no
C11 C1 C8 C7 176.39(18) no
C2 C1 C11 N3 36.0(2) yes
C2 C1 C11 C12 -146.92(19) no
C8 C1 C11 N3 -140.25(18) no
C8 C1 C11 C12 36.7(3) no
C1 C2 C9 C3 178.73(19) no
C1 C2 C9 C10 -1.0(3) no
C9 C3 C4 C5 -1.6(4) no
C4 C3 C9 C2 -179.3(2) no
C4 C3 C9 C10 0.4(3) no
C3 C4 C5 C6 1.1(4) no
C4 C5 C6 C10 0.6(4) no
C5 C6 C10 C7 178.2(2) no
C5 C6 C10 C9 -1.7(3) no
C10 C7 C8 C1 0.1(4) no
C8 C7 C10 C6 179.5(2) no
C8 C7 C10 C9 -0.6(3) no
C2 C9 C10 C6 -179.11(18) no
C2 C9 C10 C7 1.0(3) no
C3 C9 C10 C6 1.2(3) no
C3 C9 C10 C7 -178.71(19) no
N3 C11 C12 N1 -137.70(19) no
C1 C11 C12 N1 45.5(3) no
N1 C13 C14 N2 -0.1(2) no
